data_1001619
loop_
_publ_author_name
Michel
'Pelloquin, D'
'Hervieu, M'
'Raveau, B'

_publ_section_title
;
The anionic superconductor Bi~3~BaO~5.5~: A bcc structure closely
related to the perovskite. Relationships with anti $-alpha-AgI
;
_journal_coden_ASTM JSSCBI
_journal_name_full 'Journal of Solid State Chemistry'
_journal_page_first 122
_journal_page_last 126
_journal_paper_doi 10.1006/jssc.1994.1081
_journal_volume 109
_journal_year 1994
_chemical_formula_structural '(Bi1.5 Ba0.5) O2.75'
_chemical_formula_sum 'Ba0.5 Bi1.5 O2.75'
_chemical_name_systematic 'Bismuth barium oxide (1.5/0.5/2.75)'
_space_group_IT_number 229
_symmetry_cell_setting cubic
_symmetry_Int_Tables_number 229
_symmetry_space_group_name_Hall '-I 4 2 3'
_symmetry_space_group_name_H-M 'I m -3 m'
_cell_angle_alpha 90
_cell_angle_beta 90
_cell_angle_gamma 90
_cell_formula_units_Z 1
_cell_length_a 4.3822(2)
_cell_length_b 4.3822(2)
_cell_length_c 4.3822(2)
_cell_volume 84.2
_refine_ls_R_factor_all 0.0339
_cod_original_formula_sum 'Ba.5 Bi1.5 O2.75'
_cod_database_code 1001619

loop_
_symmetry_equiv_pos_as_xyz
x,y,z
y,z,x
z,x,y
x,z,y
y,x,z
z,y,x
x,-y,-z
y,-z,-x
z,-x,-y
x,-z,-y
y,-x,-z
z,-y,-x
-x,y,-z
-y,z,-x
-z,x,-y
-x,z,-y
-y,x,-z
-z,y,-x
-x,-y,z
-y,-z,x
-z,-x,y
-x,-z,y
-y,-x,z
-z,-y,x
-x,-y,-z
-y,-z,-x
-z,-x,-y
-x,-z,-y
-y,-x,-z
-z,-y,-x
-x,y,z
-y,z,x
-z,x,y
-x,z,y
-y,x,z
-z,y,x
x,-y,z
y,-z,x
z,-x,y
x,-z,y
y,-x,z
z,-y,x
x,y,-z
y,z,-x
z,x,-y
x,z,-y
y,x,-z
z,y,-x
1/2+x,1/2+y,1/2+z
1/2+y,1/2+z,1/2+x
1/2+z,1/2+x,1/2+y
1/2+x,1/2+z,1/2+y
1/2+y,1/2+x,1/2+z
1/2+z,1/2+y,1/2+x
1/2+x,1/2-y,1/2-z
1/2+y,1/2-z,1/2-x
1/2+z,1/2-x,1/2-y
1/2+x,1/2-z,1/2-y
1/2+y,1/2-x,1/2-z
1/2+z,1/2-y,1/2-x
1/2-x,1/2+y,1/2-z
1/2-y,1/2+z,1/2-x
1/2-z,1/2+x,1/2-y
1/2-x,1/2+z,1/2-y
1/2-y,1/2+x,1/2-z
1/2-z,1/2+y,1/2-x
1/2-x,1/2-y,1/2+z
1/2-y,1/2-z,1/2+x
1/2-z,1/2-x,1/2+y
1/2-x,1/2-z,1/2+y
1/2-y,1/2-x,1/2+z
1/2-z,1/2-y,1/2+x
1/2-x,1/2-y,1/2-z
1/2-y,1/2-z,1/2-x
1/2-z,1/2-x,1/2-y
1/2-x,1/2-z,1/2-y
1/2-y,1/2-x,1/2-z
1/2-z,1/2-y,1/2-x
1/2-x,1/2+y,1/2+z
1/2-y,1/2+z,1/2+x
1/2-z,1/2+x,1/2+y
1/2-x,1/2+z,1/2+y
1/2-y,1/2+x,1/2+z
1/2-z,1/2+y,1/2+x
1/2+x,1/2-y,1/2+z
1/2+y,1/2-z,1/2+x
1/2+z,1/2-x,1/2+y
1/2+x,1/2-z,1/2+y
1/2+y,1/2-x,1/2+z
1/2+z,1/2-y,1/2+x
1/2+x,1/2+y,1/2-z
1/2+y,1/2+z,1/2-x
1/2+z,1/2+x,1/2-y
1/2+x,1/2+z,1/2-y
1/2+y,1/2+x,1/2-z
1/2+z,1/2+y,1/2-x

loop_
_atom_site_label
_atom_site_type_symbol
_atom_site_symmetry_multiplicity
_atom_site_Wyckoff_symbol
_atom_site_fract_x
_atom_site_fract_y
_atom_site_fract_z
_atom_site_occupancy
_atom_site_attached_hydrogens
_atom_site_calc_flag
Bi1 Bi3+ 2 a 0. 0. 0. 0.75 0 d
Ba1 Ba2+ 2 a 0. 0. 0. 0.25 0 d
O1 O2- 6 b 0.5 0. 0. 0.4583 0 d

loop_
_atom_type_symbol
_atom_type_oxidation_number
Bi3+ 3.000
Ba2+ 2.000
O2- -2.000
